data_4340211
loop_
_publ_author_name
'Chivers, Tristram'
'Eisler, Dana J.'
'Fedorchuk, Chantall'
'Schatte, Gabriele'
'Tuononen, Heikki M.'
'Boer\'e, Ren\'e T'

_publ_section_title
;
 Syntheses and structures of magnesium and zinc boraamidinates: EPR and
 DFT investigations of Li, Mg, Zn, B, and In complexes of the
 [PhB(NtBu)2].- anion radical.
;
_journal_issue 5
_journal_name_full 'Inorganic chemistry'
_journal_page_first 2119
_journal_page_last 2131
_journal_paper_doi 10.1021/ic0520014
_journal_volume 45
_journal_year 2006
_chemical_formula_moiety 'C38 H59 B Mg N2 O2'
_chemical_formula_sum 'C76 H118 B2 Mg2 N4 O4'
_chemical_formula_weight 1221.98
_chemical_name_systematic
; 
 ? 
;
_space_group_IT_number 2
_symmetry_cell_setting triclinic
_symmetry_space_group_name_Hall '-P 1'
_symmetry_space_group_name_H-M 'P -1'
_atom_sites_solution_hydrogens geom
_atom_sites_solution_primary direct
_atom_sites_solution_secondary difmap
_audit_creation_method SHELXL-97
_cell_angle_alpha 111.85(3)
_cell_angle_beta 102.36(3)
_cell_angle_gamma 90.73(3)
_cell_formula_units_Z 2
_cell_length_a 11.008(2)
_cell_length_b 17.524(4)
_cell_length_c 21.343(4)
_cell_measurement_temperature 123(2)
_cell_volume 3713.4(16)
_computing_cell_refinement 'Nonius DENZO'
_computing_data_collection 'Nonius COLLECT'
_computing_data_reduction 'Nonius DENZO'
_computing_molecular_graphics 'Bruker SHELXTL'
_computing_publication_material 'Bruker SHELXTL'
_computing_structure_refinement 'SHELXL-97 (Sheldrick, 1997)'
_computing_structure_solution 'SHELXS-97 (Sheldrick, 1990)'
_diffrn_ambient_temperature 123(2)
_diffrn_measured_fraction_theta_full 0.986
_diffrn_measured_fraction_theta_max 0.986
_diffrn_measurement_device_type 'Nonius Kappa CCD'
_diffrn_measurement_method 'phi\omega scans'
_diffrn_radiation_monochromator graphite
_diffrn_radiation_source 'fine-focus sealed tube'
_diffrn_radiation_type MoK\a
_diffrn_radiation_wavelength 0.71073
_diffrn_reflns_av_R_equivalents 0.071
_diffrn_reflns_av_sigmaI/netI 0.0704
_diffrn_reflns_limit_h_max 12
_diffrn_reflns_limit_h_min -12
_diffrn_reflns_limit_k_max 19
_diffrn_reflns_limit_k_min -19
_diffrn_reflns_limit_l_max 23
_diffrn_reflns_limit_l_min -23
_diffrn_reflns_number 51952
_diffrn_reflns_theta_full 23.26
_diffrn_reflns_theta_max 23.26
_diffrn_reflns_theta_min 2.59
_exptl_absorpt_coefficient_mu 0.081
_exptl_absorpt_correction_T_max 0.9960
_exptl_absorpt_correction_T_min 0.9888
_exptl_absorpt_correction_type integration
_exptl_absorpt_process_details 'HKL Scalepack (Otwinowski & Minor 1997)'
_exptl_crystal_colour colourless
_exptl_crystal_density_diffrn 1.093
_exptl_crystal_density_method 'not measured'
_exptl_crystal_description 'rectangular prism'
_exptl_crystal_F_000 1336
_exptl_crystal_size_max 0.14
_exptl_crystal_size_mid 0.08
_exptl_crystal_size_min 0.05
_refine_diff_density_max 0.350
_refine_diff_density_min -0.302
_refine_diff_density_rms 0.053
_refine_ls_extinction_method none
_refine_ls_goodness_of_fit_ref 1.050
_refine_ls_hydrogen_treatment constr
_refine_ls_matrix_type full
_refine_ls_number_parameters 795
_refine_ls_number_reflns 10682
_refine_ls_number_restraints 7
_refine_ls_restrained_S_all 1.051
_refine_ls_R_factor_all 0.1321
_refine_ls_R_factor_gt 0.0754
_refine_ls_shift/su_max 0.007
_refine_ls_shift/su_mean 0.000
_refine_ls_structure_factor_coef Fsqd
_refine_ls_weighting_details 'calc w=1/[\s^2^(Fo^2^)+(0.0942P)^2^+2.7310P] where P=(Fo^2^+2Fc^2^)/3'
_refine_ls_weighting_scheme calc
_refine_ls_wR_factor_gt 0.1855
_refine_ls_wR_factor_ref 0.2244
_reflns_number_gt 10581
_reflns_number_total 10682
_reflns_threshold_expression >2sigma(I)
_cod_data_source_file ic0520014rom20051118_090606.cif
_cod_data_source_block complex10
_cod_depositor_comments
;
The following automatic conversions were performed:

'_symmetry_cell_setting' value 'Triclinic' changed to 'triclinic'
according to
/usr/data/users/saulius/automatic-downloads/retrospective/ACS/lib/dictionaries/cif_core.dic
dictionary named 'cif_core.dic' version 2.4.2 from 2011-04-26.

Automatic conversion script
Id: cif_fix_values 2281 2013-09-26 08:29:07Z andrius 
;
_cod_original_sg_symbol_H-M P-1
_cod_database_code 4340211

loop_
_symmetry_equiv_pos_as_xyz
'x, y, z'
'-x, -y, -z'

loop_
_atom_site_label
_atom_site_type_symbol
_atom_site_fract_x
_atom_site_fract_y
_atom_site_fract_z
_atom_site_U_iso_or_equiv
_atom_site_adp_type
_atom_site_occupancy
_atom_site_symmetry_multiplicity
_atom_site_calc_flag
_atom_site_refinement_flags
_atom_site_disorder_assembly
_atom_site_disorder_group
Mg1 Mg 0.40452(9) 0.58038(7) 0.32630(5) 0.0257(3) Uani 1 1 d . . .
N1 N 0.5442(2) 0.50948(17) 0.31954(13) 0.0233(6) Uani 1 1 d . . .
B1 B 0.5118(3) 0.4924(2) 0.2463(2) 0.0231(8) Uani 1 1 d . . .
N2 N 0.4058(2) 0.53387(18) 0.22686(13) 0.0245(7) Uani 1 1 d . . .
C1 C 0.6305(3) 0.4697(2) 0.35183(15) 0.0240(8) Uani 1 1 d . . .
C2 C 0.7325(3) 0.5176(2) 0.40664(16) 0.0285(8) Uani 1 1 d . . .
C3 C 0.8267(3) 0.4775(2) 0.43423(17) 0.0323(9) Uani 1 1 d . . .
H3A H 0.8960 0.5098 0.4700 0.039 Uiso 1 1 calc R . .
C4 C 0.8207(3) 0.3925(2) 0.41059(17) 0.0340(9) Uani 1 1 d . . .
H4A H 0.8870 0.3663 0.4280 0.041 Uiso 1 1 calc R . .
C5 C 0.7166(3) 0.3463(2) 0.36109(17) 0.0324(8) Uani 1 1 d . . .
H5A H 0.7105 0.2878 0.3462 0.039 Uiso 1 1 calc R . .
C6 C 0.6203(3) 0.3828(2) 0.33235(15) 0.0269(8) Uani 1 1 d . . .
C7 C 0.7871(4) 0.6536(3) 0.51219(18) 0.0488(10) Uani 1 1 d . . .
H7A H 0.7933 0.7137 0.5257 0.073 Uiso 1 1 calc R . .
H7B H 0.8691 0.6371 0.5280 0.073 Uiso 1 1 calc R . .
H7C H 0.7264 0.6373 0.5336 0.073 Uiso 1 1 calc R . .
C8 C 0.7445(3) 0.6113(2) 0.43325(17) 0.0343(8) Uani 1 1 d . . .
H8A H 0.6590 0.6275 0.4198 0.041 Uiso 1 1 calc R . .
C9 C 0.8277(5) 0.6438(3) 0.3981(2) 0.0617(12) Uani 1 1 d . . .
H9A H 0.7987 0.6159 0.3476 0.093 Uiso 1 1 calc R . .
H9B H 0.9142 0.6329 0.4127 0.093 Uiso 1 1 calc R . .
H9C H 0.8238 0.7035 0.4115 0.093 Uiso 1 1 calc R . .
C10 C 0.4286(3) 0.2991(3) 0.3247(2) 0.0462(10) Uani 1 1 d . . .
H10A H 0.4109 0.3472 0.3623 0.069 Uiso 1 1 calc R . .
H10B H 0.4772 0.2635 0.3444 0.069 Uiso 1 1 calc R . .
H10C H 0.3497 0.2681 0.2937 0.069 Uiso 1 1 calc R . .
C11 C 0.5036(3) 0.3282(2) 0.28345(17) 0.0325(8) Uani 1 1 d . . .
H11A H 0.4506 0.3625 0.2624 0.039 Uiso 1 1 calc R . .
C12 C 0.5311(4) 0.2535(2) 0.22391(19) 0.0479(10) Uani 1 1 d . . .
H12A H 0.5785 0.2728 0.1977 0.072 Uiso 1 1 calc R . .
H12B H 0.4521 0.2226 0.1930 0.072 Uiso 1 1 calc R . .
H12C H 0.5801 0.2176 0.2430 0.072 Uiso 1 1 calc R . .
C13 C 0.5822(3) 0.4338(2) 0.19195(15) 0.0250(7) Uani 1 1 d . . .
C14 C 0.7098(3) 0.4250(2) 0.20901(17) 0.0304(8) Uani 1 1 d . . .
H14A H 0.7565 0.4553 0.2551 0.037 Uiso 1 1 calc R . .
C15 C 0.7704(3) 0.3738(2) 0.16118(17) 0.0337(8) Uani 1 1 d . . .
H15A H 0.8575 0.3702 0.1748 0.040 Uiso 1 1 calc R . .
C16 C 0.7051(3) 0.3278(2) 0.09365(18) 0.0368(9) Uani 1 1 d . . .
H16A H 0.7463 0.2925 0.0607 0.044 Uiso 1 1 calc R . .
C17 C 0.5773(3) 0.3343(2) 0.07518(17) 0.0346(9) Uani 1 1 d . . .
H17A H 0.5309 0.3029 0.0292 0.042 Uiso 1 1 calc R . .
C18 C 0.5183(3) 0.3855(2) 0.12261(15) 0.0283(8) Uani 1 1 d . . .
H18A H 0.4313 0.3889 0.1085 0.034 Uiso 1 1 calc R . .
C19 C 0.3684(3) 0.5432(2) 0.16325(16) 0.0234(7) Uani 1 1 d . . .
C20 C 0.4515(3) 0.5779(2) 0.13645(16) 0.0276(8) Uani 1 1 d . . .
C21 C 0.4103(3) 0.5792(2) 0.07014(17) 0.0352(8) Uani 1 1 d . . .
H21A H 0.4673 0.5996 0.0510 0.042 Uiso 1 1 calc R . .
C22 C 0.2893(3) 0.5516(2) 0.03176(17) 0.0369(9) Uani 1 1 d . . .
H22A H 0.2642 0.5513 -0.0138 0.044 Uiso 1 1 calc R . .
C23 C 0.2057(3) 0.5246(2) 0.06038(17) 0.0332(8) Uani 1 1 d . . .
H23A H 0.1210 0.5088 0.0351 0.040 Uiso 1 1 calc R . .
C24 C 0.2418(3) 0.5197(2) 0.12567(16) 0.0283(8) Uani 1 1 d . . .
C25 C 0.6841(4) 0.5893(3) 0.1409(2) 0.0591(12) Uani 1 1 d . . .
H25A H 0.6824 0.5290 0.1251 0.089 Uiso 1 1 calc R . .
H25B H 0.7654 0.6150 0.1723 0.089 Uiso 1 1 calc R . .
H25C H 0.6712 0.6052 0.1007 0.089 Uiso 1 1 calc R . .
C26 C 0.5814(3) 0.6180(2) 0.17879(18) 0.0336(8) Uani 1 1 d . . .
H26A H 0.5995 0.6036 0.2208 0.040 Uiso 1 1 calc R . .
C27 C 0.5829(4) 0.7121(3) 0.2039(3) 0.0682(14) Uani 1 1 d . . .
H27A H 0.5170 0.7301 0.2290 0.102 Uiso 1 1 calc R . .
H27B H 0.5685 0.7284 0.1639 0.102 Uiso 1 1 calc R . .
H27C H 0.6644 0.7381 0.2350 0.102 Uiso 1 1 calc R . .
C28 C 0.0144(3) 0.5049(3) 0.1316(2) 0.0567(12) Uani 1 1 d . . .
H28A H -0.0402 0.4835 0.1533 0.085 Uiso 1 1 calc R . .
H28B H -0.0132 0.4774 0.0810 0.085 Uiso 1 1 calc R . .
H28C H 0.0104 0.5646 0.1453 0.085 Uiso 1 1 calc R . .
C29 C 0.1487(3) 0.4880(2) 0.15531(17) 0.0317(8) Uani 1 1 d . . .
H29A H 0.1737 0.5181 0.2069 0.038 Uiso 1 1 calc R . .
C30 C 0.1564(4) 0.3953(2) 0.14056(19) 0.0453(10) Uani 1 1 d . . .
H30A H 0.0964 0.3764 0.1610 0.068 Uiso 1 1 calc R . .
H30B H 0.2411 0.3868 0.1611 0.068 Uiso 1 1 calc R . .
H30C H 0.1365 0.3637 0.0903 0.068 Uiso 1 1 calc R . .
C31 C 0.5483(14) 0.8008(9) 0.4644(6) 0.064(4) Uiso 0.35 1 d PD A 1
H31A H 0.6249 0.8387 0.4811 0.096 Uiso 0.35 1 calc PR A 1
H31B H 0.5587 0.7599 0.4859 0.096 Uiso 0.35 1 calc PR A 1
H31C H 0.4781 0.8321 0.4769 0.096 Uiso 0.35 1 calc PR A 1
C32 C 0.5216(7) 0.7555(5) 0.3834(4) 0.0571(18) Uiso 0.35 1 d PD A 1
H32A H 0.5072 0.7947 0.3597 0.068 Uiso 0.35 1 calc PR A 1
H32B H 0.5899 0.7222 0.3687 0.068 Uiso 0.35 1 calc PR A 1
C31A C 0.5923(14) 0.8062(10) 0.4334(8) 0.049(5) Uiso 0.40 1 d PD A 2
H31D H 0.6467 0.8393 0.4789 0.074 Uiso 0.40 1 calc PR A 2
H31E H 0.5523 0.8430 0.4120 0.074 Uiso 0.40 1 calc PR A 2
H31F H 0.6423 0.7707 0.4036 0.074 Uiso 0.40 1 calc PR A 2
C32A C 0.4952(10) 0.7543(7) 0.4422(5) 0.062(3) Uiso 0.40 1 d PD A 2
H32C H 0.4462 0.7899 0.4736 0.074 Uiso 0.40 1 calc PR A 2
H32D H 0.5352 0.7165 0.4633 0.074 Uiso 0.40 1 calc PR A 2
C31B C 0.601(3) 0.8091(17) 0.4499(11) 0.058(9) Uiso 0.25 1 d PD A 3
H31G H 0.6710 0.8366 0.4421 0.088 Uiso 0.25 1 calc PR A 3
H31H H 0.6333 0.7759 0.4768 0.088 Uiso 0.25 1 calc PR A 3
H31I H 0.5521 0.8507 0.4756 0.088 Uiso 0.25 1 calc PR A 3
C32B C 0.5216(7) 0.7555(5) 0.3834(4) 0.0571(18) Uiso 0.25 1 d PD A 3
H32E H 0.4975 0.7916 0.3574 0.068 Uiso 0.25 1 calc PR A 3
H32F H 0.5773 0.7176 0.3589 0.068 Uiso 0.25 1 calc PR A 3
O1 O 0.4089(2) 0.70433(15) 0.37168(13) 0.0445(7) Uani 1 1 d D . .
C33 C 0.3074(5) 0.7486(3) 0.3521(2) 0.0757(15) Uani 1 1 d D A .
H33A H 0.3292 0.8080 0.3817 0.091 Uiso 1 1 calc R B 1
H33B H 0.2322 0.7301 0.3632 0.091 Uiso 1 1 calc R B 1
C34 C 0.2726(6) 0.7402(4) 0.2767(3) 0.0512(16) Uiso 0.65 1 d PD A 1
H34A H 0.1946 0.7651 0.2683 0.077 Uiso 0.65 1 calc PR A 1
H34B H 0.2611 0.6816 0.2461 0.077 Uiso 0.65 1 calc PR A 1
H34C H 0.3395 0.7686 0.2673 0.077 Uiso 0.65 1 calc PR A 1
C34A C 0.2383(11) 0.7039(8) 0.2818(5) 0.053(3) Uiso 0.35 1 d PD A 2
H34D H 0.1779 0.7385 0.2677 0.080 Uiso 0.35 1 calc PR A 2
H34E H 0.1936 0.6534 0.2788 0.080 Uiso 0.35 1 calc PR A 2
H34F H 0.2961 0.6892 0.2510 0.080 Uiso 0.35 1 calc PR A 2
C35 C 0.3954(4) 0.5672(4) 0.4768(2) 0.0676(14) Uani 1 1 d . . .
H35A H 0.4013 0.5912 0.5269 0.101 Uiso 1 1 calc R . .
H35B H 0.4673 0.5898 0.4666 0.101 Uiso 1 1 calc R . .
H35C H 0.3948 0.5070 0.4612 0.101 Uiso 1 1 calc R . .
C36 C 0.2795(4) 0.5875(3) 0.44011(18) 0.0603(12) Uani 1 1 d . A .
H36A H 0.2070 0.5655 0.4511 0.072 Uiso 1 1 calc R . .
H36B H 0.2796 0.6483 0.4565 0.072 Uiso 1 1 calc R . .
O2 O 0.2666(2) 0.55314(16) 0.36557(11) 0.0422(6) Uani 1 1 d . . .
C37 C 0.1987(4) 0.4702(3) 0.3320(2) 0.0475(10) Uani 1 1 d . A .
H37A H 0.2222 0.4390 0.3624 0.057 Uiso 1 1 calc R . .
H37B H 0.2226 0.4401 0.2877 0.057 Uiso 1 1 calc R . .
C38 C 0.0609(4) 0.4746(3) 0.3180(2) 0.0633(13) Uani 1 1 d . . .
H38A H 0.0177 0.4185 0.2958 0.095 Uiso 1 1 calc R A .
H38B H 0.0373 0.5044 0.2872 0.095 Uiso 1 1 calc R . .
H38C H 0.0370 0.5038 0.3619 0.095 Uiso 1 1 calc R . .
Mg2 Mg 0.10093(10) 0.91897(7) 0.17009(5) 0.0306(3) Uani 1 1 d . . .
N3 N -0.0468(2) 0.98144(17) 0.18291(14) 0.0236(6) Uani 1 1 d . . .
B2 B -0.0047(3) 0.9979(2) 0.2557(2) 0.0222(8) Uani 1 1 d . . .
N4 N 0.1032(2) 0.95461(18) 0.26984(14) 0.0240(6) Uani 1 1 d . . .
C39 C -0.1331(3) 1.0226(2) 0.15226(16) 0.0261(8) Uani 1 1 d . . .
C40 C -0.2356(3) 0.9759(2) 0.09688(16) 0.0291(8) Uani 1 1 d . . .
C41 C -0.3268(3) 1.0164(2) 0.06861(17) 0.0315(8) Uani 1 1 d . . .
H41A H -0.3960 0.9848 0.0324 0.038 Uiso 1 1 calc R . .
C42 C -0.3182(3) 1.1012(2) 0.09229(18) 0.0368(9) Uani 1 1 d . . .
H42A H -0.3827 1.1278 0.0739 0.044 Uiso 1 1 calc R . .
C43 C -0.2154(3) 1.1474(2) 0.14281(17) 0.0344(9) Uani 1 1 d . . .
H43A H -0.2086 1.2059 0.1577 0.041 Uiso 1 1 calc R . .
C44 C -0.1206(3) 1.1098(2) 0.17269(16) 0.0270(8) Uani 1 1 d . . .
C45 C -0.3036(4) 0.8386(3) -0.0077(2) 0.0568(12) Uani 1 1 d . . .
H45A H -0.2556 0.8591 -0.0330 0.085 Uiso 1 1 calc R . .
H45B H -0.3909 0.8500 -0.0187 0.085 Uiso 1 1 calc R . .
H45C H -0.2999 0.7788 -0.0216 0.085 Uiso 1 1 calc R . .
C46 C -0.2478(3) 0.8823(2) 0.07090(17) 0.0354(9) Uani 1 1 d . . .
H46A H -0.1614 0.8657 0.0802 0.042 Uiso 1 1 calc R . .
C47 C -0.3215(4) 0.8508(3) 0.1113(2) 0.0597(12) Uani 1 1 d . . .
H47A H -0.2849 0.8789 0.1612 0.090 Uiso 1 1 calc R . .
H47B H -0.3177 0.7911 0.0976 0.090 Uiso 1 1 calc R . .
H47C H -0.4088 0.8622 0.1008 0.090 Uiso 1 1 calc R . .
C48 C 0.0695(3) 1.1985(2) 0.18368(19) 0.0415(9) Uani 1 1 d . . .
H48A H 0.1438 1.2339 0.2164 0.062 Uiso 1 1 calc R . .
H48B H 0.0170 1.2307 0.1618 0.062 Uiso 1 1 calc R . .
H48C H 0.0952 1.1522 0.1479 0.062 Uiso 1 1 calc R . .
C49 C -0.0052(3) 1.1649(2) 0.22306(17) 0.0323(8) Uani 1 1 d . . .
H49A H 0.0490 1.1303 0.2430 0.039 Uiso 1 1 calc R . .
C50 C -0.0350(4) 1.2369(2) 0.28332(19) 0.0436(9) Uani 1 1 d . . .
H50A H -0.0820 1.2154 0.3084 0.065 Uiso 1 1 calc R . .
H50B H -0.0852 1.2732 0.2652 0.065 Uiso 1 1 calc R . .
H50C H 0.0431 1.2683 0.3150 0.065 Uiso 1 1 calc R . .
C51 C -0.0657(3) 1.05792(19) 0.31429(15) 0.0252(7) Uani 1 1 d . . .
C52 C 0.0070(3) 1.1069(2) 0.38071(16) 0.0296(8) Uani 1 1 d . . .
H52A H 0.0944 1.1028 0.3910 0.035 Uiso 1 1 calc R . .
C53 C -0.0446(3) 1.1610(2) 0.43156(17) 0.0361(9) Uani 1 1 d . . .
H53A H 0.0073 1.1939 0.4757 0.043 Uiso 1 1 calc R . .
C54 C -0.1726(4) 1.1671(2) 0.41806(18) 0.0399(9) Uani 1 1 d . . .
H54A H -0.2088 1.2037 0.4530 0.048 Uiso 1 1 calc R . .
C55 C -0.2470(3) 1.1193(2) 0.35293(18) 0.0356(9) Uani 1 1 d . . .
H55A H -0.3346 1.1229 0.3432 0.043 Uiso 1 1 calc R . .
C56 C -0.1940(3) 1.0669(2) 0.30277(17) 0.0310(8) Uani 1 1 d . . .
H56A H -0.2464 1.0354 0.2584 0.037 Uiso 1 1 calc R . .
C57 C 0.1550(3) 0.9485(2) 0.33348(16) 0.0240(8) Uani 1 1 d . . .
C58 C 0.0850(3) 0.9200(2) 0.37022(16) 0.0282(8) Uani 1 1 d . . .
C59 C 0.1419(3) 0.9226(2) 0.43585(17) 0.0353(9) Uani 1 1 d . . .
H59A H 0.0935 0.9045 0.4605 0.042 Uiso 1 1 calc R . .
C60 C 0.2665(3) 0.9506(2) 0.46638(17) 0.0393(9) Uani 1 1 d . . .
H60A H 0.3019 0.9555 0.5126 0.047 Uiso 1 1 calc R . .
C61 C 0.3377(3) 0.9710(2) 0.42853(18) 0.0374(9) Uani 1 1 d . . .
H61A H 0.4247 0.9866 0.4478 0.045 Uiso 1 1 calc R . .
C62 C 0.2860(3) 0.9697(2) 0.36225(17) 0.0294(8) Uani 1 1 d . . .
C63 C -0.1375(3) 0.9191(3) 0.3863(2) 0.0475(10) Uani 1 1 d . . .
H63A H -0.1337 0.9787 0.3972 0.071 Uiso 1 1 calc R . .
H63B H -0.1122 0.9094 0.4293 0.071 Uiso 1 1 calc R . .
H63C H -0.2232 0.8939 0.3625 0.071 Uiso 1 1 calc R . .
C64 C -0.0495(3) 0.8807(2) 0.33918(17) 0.0347(8) Uani 1 1 d . . .
H64A H -0.0798 0.8893 0.2949 0.042 Uiso 1 1 calc R . .
C65 C -0.0551(3) 0.7868(2) 0.3211(2) 0.0433(9) Uani 1 1 d . . .
H65A H 0.0027 0.7629 0.2916 0.065 Uiso 1 1 calc R . .
H65B H -0.1404 0.7613 0.2963 0.065 Uiso 1 1 calc R . .
H65C H -0.0314 0.7764 0.3640 0.065 Uiso 1 1 calc R . .
C66 C 0.4949(3) 0.9602(3) 0.3274(2) 0.0494(10) Uani 1 1 d . . .
H66A H 0.5434 0.9799 0.3019 0.074 Uiso 1 1 calc R . .
H66B H 0.4814 0.8997 0.3066 0.074 Uiso 1 1 calc R . .
H66C H 0.5407 0.9783 0.3761 0.074 Uiso 1 1 calc R . .
C67 C 0.3691(3) 0.9956(2) 0.32370(18) 0.0358(8) Uani 1 1 d . . .
H67A H 0.3238 0.9736 0.2736 0.043 Uiso 1 1 calc R . .
C68 C 0.3858(4) 1.0904(3) 0.3481(3) 0.0635(12) Uani 1 1 d . . .
H68A H 0.3036 1.1114 0.3452 0.095 Uiso 1 1 calc R . .
H68B H 0.4296 1.1056 0.3184 0.095 Uiso 1 1 calc R . .
H68C H 0.4348 1.1143 0.3963 0.095 Uiso 1 1 calc R . .
C69 C -0.0853(4) 0.6920(3) 0.0647(2) 0.0604(12) Uani 1 1 d . . .
H69A H -0.1544 0.6655 0.0741 0.091 Uiso 1 1 calc R . .
H69B H -0.0348 0.6498 0.0412 0.091 Uiso 1 1 calc R . .
H69C H -0.1191 0.7215 0.0348 0.091 Uiso 1 1 calc R . .
C70 C -0.0041(4) 0.7528(3) 0.13275(19) 0.0524(11) Uani 1 1 d . . .
H70A H -0.0571 0.7937 0.1567 0.063 Uiso 1 1 calc R . .
H70B H 0.0277 0.7224 0.1627 0.063 Uiso 1 1 calc R . .
O3 O 0.0986(3) 0.79574(16) 0.12610(13) 0.0464(7) Uani 1 1 d . . .
C71 C 0.1913(4) 0.7410(3) 0.1009(2) 0.0646(12) Uani 1 1 d . . .
H71A H 0.1600 0.7077 0.0506 0.077 Uiso 1 1 calc R . .
H71B H 0.2052 0.7026 0.1254 0.077 Uiso 1 1 calc R . .
C72 C 0.3136(4) 0.7908(3) 0.1129(3) 0.0832(15) Uani 1 1 d . . .
H72A H 0.3748 0.7533 0.0955 0.125 Uiso 1 1 calc R . .
H72B H 0.3453 0.8229 0.1627 0.125 Uiso 1 1 calc R . .
H72C H 0.2999 0.8285 0.0883 0.125 Uiso 1 1 calc R . .
C73 C 0.0686(6) 0.9057(5) 0.0167(3) 0.108(2) Uani 1 1 d . . .
H73A H 0.0539 0.8958 -0.0327 0.163 Uiso 1 1 calc R . .
H73B H 0.0010 0.9349 0.0355 0.163 Uiso 1 1 calc R . .
H73C H 0.0708 0.8528 0.0225 0.163 Uiso 1 1 calc R . .
C74 C 0.1822(6) 0.9537(5) 0.0522(3) 0.102(2) Uani 1 1 d . . .
H74A H 0.1805 1.0066 0.0454 0.122 Uiso 1 1 calc R . .
H74B H 0.2503 0.9244 0.0328 0.122 Uiso 1 1 calc R . .
O4 O 0.2069(3) 0.9700(2) 0.12456(14) 0.0637(9) Uani 1 1 d . . .
C75 C 0.3018(4) 1.0407(3) 0.1655(3) 0.0701(14) Uani 1 1 d . . .
H75A H 0.2950 1.0627 0.2145 0.084 Uiso 1 1 calc R . .
H75B H 0.2862 1.0851 0.1475 0.084 Uiso 1 1 calc R . .
C76 C 0.4297(4) 1.0167(4) 0.1625(3) 0.0851(17) Uani 1 1 d . . .
H76A H 0.4907 1.0651 0.1897 0.128 Uiso 1 1 calc R . .
H76B H 0.4367 0.9950 0.1141 0.128 Uiso 1 1 calc R . .
H76C H 0.4462 0.9740 0.1817 0.128 Uiso 1 1 calc R . .

loop_
_atom_site_aniso_label
_atom_site_aniso_U_11
_atom_site_aniso_U_22
_atom_site_aniso_U_33
_atom_site_aniso_U_23
_atom_site_aniso_U_13
_atom_site_aniso_U_12
Mg1 0.0261(5) 0.0282(7) 0.0235(5) 0.0093(5) 0.0083(4) 0.0063(4)
N1 0.0194(13) 0.0260(17) 0.0252(14) 0.0110(13) 0.0048(12) 0.0022(12)
B1 0.0148(17) 0.026(2) 0.029(2) 0.0107(19) 0.0046(16) -0.0032(15)
N2 0.0226(14) 0.0304(18) 0.0231(14) 0.0126(13) 0.0064(12) 0.0032(12)
C1 0.0246(17) 0.030(2) 0.0193(15) 0.0119(16) 0.0058(14) 0.0046(15)
C2 0.0243(17) 0.039(2) 0.0253(16) 0.0158(17) 0.0062(14) 0.0022(15)
C3 0.0217(17) 0.051(3) 0.0283(17) 0.0208(18) 0.0036(14) 0.0040(16)
C4 0.0262(18) 0.052(3) 0.0324(18) 0.0244(19) 0.0083(15) 0.0156(17)
C5 0.037(2) 0.033(2) 0.0325(18) 0.0164(17) 0.0126(16) 0.0139(17)
C6 0.0273(17) 0.032(2) 0.0216(15) 0.0096(15) 0.0076(14) 0.0050(15)
C7 0.048(2) 0.051(3) 0.037(2) 0.0103(19) 0.0014(18) -0.0032(19)
C8 0.0290(18) 0.036(2) 0.0336(18) 0.0134(17) -0.0004(15) -0.0046(15)
C9 0.088(3) 0.046(3) 0.050(2) 0.014(2) 0.024(2) -0.017(2)
C10 0.036(2) 0.050(3) 0.050(2) 0.020(2) 0.0034(18) -0.0063(18)
C11 0.0330(18) 0.031(2) 0.0344(18) 0.0138(17) 0.0066(15) 0.0050(15)
C12 0.057(2) 0.035(2) 0.040(2) 0.0079(19) 0.0002(19) 0.0040(19)
C13 0.0254(17) 0.0254(19) 0.0272(16) 0.0131(15) 0.0065(14) 0.0038(14)
C14 0.0310(18) 0.034(2) 0.0295(17) 0.0143(16) 0.0089(15) 0.0026(15)
C15 0.0275(17) 0.043(2) 0.042(2) 0.0233(19) 0.0187(16) 0.0102(16)
C16 0.046(2) 0.036(2) 0.0368(19) 0.0150(18) 0.0244(17) 0.0153(17)
C17 0.044(2) 0.035(2) 0.0264(17) 0.0126(17) 0.0107(16) 0.0055(17)
C18 0.0290(17) 0.031(2) 0.0243(16) 0.0086(16) 0.0088(14) 0.0067(15)
C19 0.0244(16) 0.0241(19) 0.0211(16) 0.0077(15) 0.0054(14) 0.0046(14)
C20 0.0315(17) 0.025(2) 0.0281(17) 0.0094(15) 0.0122(15) 0.0061(15)
C21 0.048(2) 0.036(2) 0.0305(18) 0.0178(17) 0.0171(17) 0.0076(17)
C22 0.050(2) 0.037(2) 0.0264(17) 0.0182(17) 0.0043(17) 0.0070(17)
C23 0.0352(19) 0.032(2) 0.0308(18) 0.0145(17) -0.0006(16) 0.0005(15)
C24 0.0307(18) 0.0233(19) 0.0289(17) 0.0100(15) 0.0028(15) 0.0018(14)
C25 0.040(2) 0.086(4) 0.066(3) 0.038(3) 0.027(2) 0.010(2)
C26 0.0288(17) 0.039(2) 0.0410(19) 0.0208(18) 0.0137(16) 0.0035(15)
C27 0.039(2) 0.047(3) 0.099(4) 0.018(3) -0.007(2) -0.006(2)
C28 0.029(2) 0.077(3) 0.085(3) 0.058(3) 0.006(2) 0.0045(19)
C29 0.0243(17) 0.038(2) 0.0348(17) 0.0199(17) 0.0001(14) -0.0039(15)
C30 0.055(2) 0.038(2) 0.043(2) 0.0181(19) 0.0070(18) -0.0064(18)
O1 0.0477(15) 0.0279(15) 0.0482(14) 0.0074(12) 0.0044(12) 0.0085(12)
C33 0.089(4) 0.059(3) 0.078(3) 0.028(3) 0.014(3) 0.035(3)
C35 0.057(3) 0.116(4) 0.037(2) 0.035(3) 0.015(2) 0.025(3)
C36 0.056(3) 0.091(4) 0.0285(19) 0.015(2) 0.0150(18) 0.004(2)
O2 0.0377(13) 0.0553(18) 0.0309(12) 0.0112(13) 0.0124(11) -0.0001(12)
C37 0.049(2) 0.051(3) 0.050(2) 0.028(2) 0.0121(19) 0.006(2)
C38 0.044(2) 0.087(4) 0.065(3) 0.037(3) 0.011(2) -0.007(2)
Mg2 0.0366(6) 0.0356(7) 0.0263(5) 0.0154(5) 0.0140(5) 0.0152(5)
N3 0.0220(13) 0.0258(17) 0.0242(14) 0.0096(14) 0.0076(12) 0.0042(12)
B2 0.0184(18) 0.023(2) 0.0262(19) 0.0093(18) 0.0072(16) -0.0014(15)
N4 0.0220(14) 0.0293(17) 0.0247(14) 0.0123(13) 0.0098(12) 0.0066(12)
C39 0.0258(17) 0.034(2) 0.0234(16) 0.0141(17) 0.0107(14) 0.0041(15)
C40 0.0240(17) 0.037(2) 0.0294(17) 0.0158(17) 0.0077(14) 0.0007(15)
C41 0.0216(17) 0.045(3) 0.0301(17) 0.0169(18) 0.0063(14) 0.0002(16)
C42 0.0244(18) 0.056(3) 0.0368(19) 0.024(2) 0.0096(16) 0.0138(17)
C43 0.0334(19) 0.039(2) 0.0393(19) 0.0202(18) 0.0153(17) 0.0120(17)
C44 0.0250(17) 0.032(2) 0.0280(16) 0.0144(16) 0.0085(14) 0.0059(15)
C45 0.051(2) 0.056(3) 0.043(2) 0.007(2) -0.0087(19) -0.003(2)
C46 0.0257(17) 0.038(2) 0.0361(19) 0.0107(17) 0.0003(15) -0.0084(15)
C47 0.068(3) 0.044(3) 0.073(3) 0.020(2) 0.034(2) -0.005(2)
C48 0.0352(19) 0.044(2) 0.045(2) 0.0187(19) 0.0057(17) -0.0044(17)
C49 0.0307(18) 0.031(2) 0.0353(18) 0.0128(17) 0.0075(15) 0.0040(15)
C50 0.053(2) 0.033(2) 0.042(2) 0.0127(19) 0.0101(18) 0.0075(18)
C51 0.0298(17) 0.0216(19) 0.0259(16) 0.0087(15) 0.0107(14) 0.0043(14)
C52 0.0313(17) 0.030(2) 0.0266(17) 0.0086(16) 0.0082(15) 0.0040(15)
C53 0.045(2) 0.036(2) 0.0270(17) 0.0088(17) 0.0136(16) 0.0026(17)
C54 0.052(2) 0.034(2) 0.041(2) 0.0116(18) 0.0289(19) 0.0102(18)
C55 0.0278(18) 0.036(2) 0.047(2) 0.0148(19) 0.0192(17) 0.0075(16)
C56 0.0278(17) 0.033(2) 0.0332(17) 0.0120(17) 0.0099(15) 0.0025(15)
C57 0.0229(16) 0.0206(19) 0.0241(16) 0.0048(15) 0.0030(14) 0.0042(14)
C58 0.0321(18) 0.031(2) 0.0227(16) 0.0082(15) 0.0128(14) 0.0074(15)
C59 0.044(2) 0.038(2) 0.0274(18) 0.0134(17) 0.0137(16) 0.0104(17)
C60 0.049(2) 0.039(2) 0.0241(17) 0.0108(17) -0.0005(17) 0.0105(18)
C61 0.0298(18) 0.034(2) 0.038(2) 0.0101(17) -0.0066(16) 0.0063(15)
C62 0.0261(17) 0.0221(19) 0.0383(19) 0.0108(16) 0.0057(15) 0.0004(14)
C63 0.041(2) 0.058(3) 0.056(2) 0.029(2) 0.0248(19) 0.0103(19)
C64 0.0310(18) 0.042(2) 0.0360(18) 0.0176(18) 0.0139(16) 0.0026(16)
C65 0.037(2) 0.044(2) 0.051(2) 0.022(2) 0.0097(17) -0.0027(17)
C66 0.0277(19) 0.056(3) 0.070(3) 0.030(2) 0.0108(18) 0.0043(17)
C67 0.0242(17) 0.032(2) 0.050(2) 0.0173(18) 0.0040(16) 0.0005(15)
C68 0.053(2) 0.043(3) 0.103(3) 0.032(3) 0.031(2) 0.001(2)
C69 0.082(3) 0.043(3) 0.057(3) 0.017(2) 0.024(2) 0.004(2)
C70 0.079(3) 0.046(3) 0.036(2) 0.015(2) 0.023(2) 0.021(2)
O3 0.0637(17) 0.0365(16) 0.0397(13) 0.0117(13) 0.0180(13) 0.0167(13)
C71 0.084(3) 0.046(3) 0.062(3) 0.013(2) 0.028(2) 0.034(2)
C72 0.061(3) 0.075(4) 0.096(4) 0.017(3) 0.009(3) 0.025(3)
C73 0.097(4) 0.188(7) 0.047(3) 0.051(4) 0.022(3) 0.006(4)
C74 0.100(4) 0.178(7) 0.066(3) 0.080(4) 0.036(3) 0.030(4)
O4 0.0533(17) 0.113(3) 0.0582(17) 0.0579(19) 0.0345(15) 0.0382(18)
C75 0.058(3) 0.072(4) 0.110(4) 0.059(3) 0.038(3) 0.015(3)
C76 0.064(3) 0.089(4) 0.147(5) 0.075(4) 0.061(3) 0.026(3)

loop_
_atom_type_symbol
_atom_type_description
_atom_type_scat_dispersion_real
_atom_type_scat_dispersion_imag
_atom_type_scat_source
C C 0.0033 0.0016 'International Tables Vol C Tables 4.2.6.8 and 6.1.1.4'
H H 0.0000 0.0000 'International Tables Vol C Tables 4.2.6.8 and 6.1.1.4'
B B 0.0013 0.0007 'International Tables Vol C Tables 4.2.6.8 and 6.1.1.4'
N N 0.0061 0.0033 'International Tables Vol C Tables 4.2.6.8 and 6.1.1.4'
O O 0.0106 0.0060 'International Tables Vol C Tables 4.2.6.8 and 6.1.1.4'
Mg Mg 0.0486 0.0363 'International Tables Vol C Tables 4.2.6.8 and 6.1.1.4'

loop_
_geom_angle_atom_site_label_1
_geom_angle_atom_site_label_2
_geom_angle_atom_site_label_3
_geom_angle
N2 Mg1 N1 74.74(11)
N2 Mg1 O2 124.33(12)
N1 Mg1 O2 117.37(12)
N2 Mg1 O1 116.82(12)
N1 Mg1 O1 129.73(12)
O2 Mg1 O1 96.42(12)
C1 N1 B1 125.4(3)
C1 N1 Mg1 147.4(2)
B1 N1 Mg1 86.27(19)
N1 B1 N2 112.5(3)
N1 B1 C13 124.3(3)
N2 B1 C13 123.2(3)
C19 N2 B1 125.7(3)
C19 N2 Mg1 145.2(2)
B1 N2 Mg1 86.44(18)
N1 C1 C6 122.6(3)
N1 C1 C2 119.3(3)
C6 C1 C2 118.1(3)
C3 C2 C1 119.4(3)
C3 C2 C8 119.6(3)
C1 C2 C8 120.9(3)
C4 C3 C2 121.5(3)
C3 C4 C5 118.8(3)
C4 C5 C6 122.0(3)
C5 C6 C1 119.7(3)
C5 C6 C11 118.5(3)
C1 C6 C11 121.7(3)
C2 C8 C9 111.7(3)
C2 C8 C7 113.8(3)
C9 C8 C7 110.8(3)
C6 C11 C10 109.7(3)
C6 C11 C12 113.5(3)
C10 C11 C12 110.1(3)
C14 C13 C18 115.5(3)
C14 C13 B1 122.9(3)
C18 C13 B1 121.6(3)
C15 C14 C13 122.4(3)
C14 C15 C16 120.5(3)
C15 C16 C17 118.5(3)
C18 C17 C16 120.6(3)
C17 C18 C13 122.4(3)
N2 C19 C20 122.2(3)
N2 C19 C24 118.9(3)
C20 C19 C24 118.9(3)
C21 C20 C19 118.9(3)
C21 C20 C26 118.9(3)
C19 C20 C26 122.1(3)
C22 C21 C20 121.9(3)
C23 C22 C21 119.0(3)
C22 C23 C24 121.8(3)
C23 C24 C19 119.0(3)
C23 C24 C29 120.8(3)
C19 C24 C29 120.2(3)
C25 C26 C20 114.2(3)
C25 C26 C27 110.2(3)
C20 C26 C27 109.5(3)
C24 C29 C28 114.0(2)
C24 C29 C30 110.9(3)
C28 C29 C30 110.9(3)
O1 C32 C31 99.3(7)
C31A C32A O1 109.5(9)
C32 O1 C33 105.5(4)
C33 O1 C32A 113.0(5)
C32 O1 Mg1 119.4(3)
C33 O1 Mg1 122.2(3)
C32A O1 Mg1 122.1(5)
C34A C33 O1 111.1(6)
O1 C33 C34 117.3(4)
O2 C36 C35 111.5(3)
C36 O2 C37 112.6(3)
C36 O2 Mg1 119.3(2)
C37 O2 Mg1 118.8(2)
O2 C37 C38 111.1(3)
N4 Mg2 N3 74.50(11)
N4 Mg2 O3 110.70(12)
N3 Mg2 O3 126.17(13)
N4 Mg2 O4 128.04(14)
N3 Mg2 O4 108.38(12)
O3 Mg2 O4 107.75(14)
C39 N3 B2 127.2(3)
C39 N3 Mg2 142.7(2)
B2 N3 Mg2 86.75(19)
N3 B2 N4 112.0(3)
N3 B2 C51 124.4(3)
N4 B2 C51 123.6(3)
C57 N4 B2 125.8(3)
C57 N4 Mg2 147.5(2)
B2 N4 Mg2 86.45(18)
N3 C39 C44 122.5(3)
N3 C39 C40 119.3(3)
C44 C39 C40 118.2(3)
C41 C40 C39 119.9(3)
C41 C40 C46 120.4(3)
C39 C40 C46 119.6(3)
C42 C41 C40 121.2(3)
C41 C42 C43 119.7(3)
C42 C43 C44 121.4(4)
C43 C44 C39 119.3(3)
C43 C44 C49 117.6(3)
C39 C44 C49 123.0(3)
C40 C46 C47 111.7(3)
C40 C46 C45 114.0(3)
C47 C46 C45 110.2(3)
C44 C49 C50 113.5(3)
C44 C49 C48 109.8(3)
C50 C49 C48 109.6(3)
C56 C51 C52 115.9(3)
C56 C51 B2 122.4(3)
C52 C51 B2 121.6(3)
C53 C52 C51 122.1(3)
C52 C53 C54 119.9(3)
C53 C54 C55 119.3(3)
C56 C55 C54 120.0(3)
C55 C56 C51 122.7(3)
N4 C57 C58 123.5(3)
N4 C57 C62 118.8(3)
C58 C57 C62 117.7(3)
C59 C58 C57 119.6(3)
C59 C58 C64 117.5(3)
C57 C58 C64 122.8(3)
C60 C59 C58 122.2(3)
C61 C60 C59 118.5(3)
C60 C61 C62 121.9(3)
C61 C62 C57 119.5(3)
C61 C62 C67 119.5(3)
C57 C62 C67 120.9(3)
C58 C64 C63 113.1(3)
C58 C64 C65 110.3(3)
C63 C64 C65 110.1(3)
C62 C67 C66 114.0(3)
C62 C67 C68 110.7(3)
C66 C67 C68 111.2(3)
O3 C70 C69 115.0(3)
C70 O3 C71 112.1(3)
C70 O3 Mg2 113.1(2)
C71 O3 Mg2 133.5(3)
O3 C71 C72 110.3(4)
C73 C74 O4 111.3(5)
C74 O4 C75 111.8(4)
C74 O4 Mg2 125.0(3)
C75 O4 Mg2 122.1(3)
O4 C75 C76 111.4(4)

loop_
_geom_bond_atom_site_label_1
_geom_bond_atom_site_label_2
_geom_bond_distance
Mg1 N2 1.973(3)
Mg1 N1 1.985(3)
Mg1 O2 2.015(3)
Mg1 O1 2.017(3)
Mg1 B1 2.375(4)
N1 C1 1.399(4)
N1 B1 1.439(5)
B1 N2 1.449(5)
B1 C13 1.587(5)
N2 C19 1.402(4)
C1 C6 1.417(5)
C1 C2 1.420(5)
C2 C3 1.408(5)
C2 C8 1.517(5)
C3 C4 1.379(5)
C4 C5 1.381(5)
C5 C6 1.394(4)
C6 C11 1.519(5)
C7 C8 1.527(5)
C8 C9 1.525(5)
C10 C11 1.533(5)
C11 C12 1.534(5)
C13 C14 1.399(4)
C13 C18 1.417(4)
C14 C15 1.385(5)
C15 C16 1.386(5)
C16 C17 1.395(5)
C17 C18 1.369(5)
C19 C20 1.416(5)
C19 C24 1.420(4)
C20 C21 1.399(5)
C20 C26 1.518(4)
C21 C22 1.378(5)
C22 C23 1.375(5)
C23 C24 1.400(4)
C24 C29 1.511(5)
C25 C26 1.514(5)
C26 C27 1.531(5)
C28 C29 1.527(4)
C29 C30 1.543(5)
C31 C32 1.570(12)
C32 O1 1.442(7)
C31A C32A 1.481(14)
C32A O1 1.523(10)
O1 C33 1.445(5)
C33 C34A 1.438(10)
C33 C34 1.522(7)
C35 C36 1.469(6)
C36 O2 1.450(4)
O2 C37 1.468(5)
C37 C38 1.491(6)
Mg2 N4 1.977(3)
Mg2 N3 1.983(3)
Mg2 O3 2.006(3)
Mg2 O4 2.052(3)
Mg2 B2 2.382(5)
N3 C39 1.398(4)
N3 B2 1.437(5)
B2 N4 1.455(5)
B2 C51 1.588(5)
N4 C57 1.400(4)
C39 C44 1.419(5)
C39 C40 1.423(5)
C40 C41 1.398(5)
C40 C46 1.517(5)
C41 C42 1.374(5)
C42 C43 1.379(5)
C43 C44 1.406(4)
C44 C49 1.521(5)
C45 C46 1.539(5)
C46 C47 1.532(5)
C48 C49 1.542(5)
C49 C50 1.529(5)
C51 C56 1.402(5)
C51 C52 1.407(4)
C52 C53 1.382(5)
C53 C54 1.390(5)
C54 C55 1.391(5)
C55 C56 1.370(5)
C57 C58 1.414(5)
C57 C62 1.425(4)
C58 C59 1.390(5)
C58 C64 1.523(5)
C59 C60 1.381(5)
C60 C61 1.369(5)
C61 C62 1.398(5)
C62 C67 1.520(5)
C63 C64 1.527(5)
C64 C65 1.541(5)
C66 C67 1.523(5)
C67 C68 1.539(5)
C69 C70 1.521(6)
C70 O3 1.411(5)
O3 C71 1.459(5)
C71 C72 1.516(6)
C73 C74 1.392(8)
C74 O4 1.425(5)
O4 C75 1.470(6)
C75 C76 1.482(6)
